data_4349502
loop_
_publ_author_name
'Sun, Raymond Wai-Yin'
'Xu, Ruo-Fan'
'Song, Huan-Quan'
'Saint-Germain, Camille'
'Zhang, Ming'
'Ni, Wen-Xiu'
'Chen, Chun-Xia'
'Hemmert, Catherine'
'Gornitzka, Heinz'
'Li, Dan'

_publ_section_title
;
 A gold(i)--pyrazolato complex as a switch-on luminescent probe for
 cysteine: in situ formation of fluorescent nanoparticles and rose-like
 microspheres
;
_journal_issue 11
_journal_name_full 'Inorganic Chemistry Frontiers'
_journal_page_first 1406
_journal_paper_doi 10.1039/C6QI00205F
_journal_volume 3
_journal_year 2016
_chemical_formula_sum 'C26 H20 Au2 Cl2 N4 S2'
_chemical_formula_weight 917.41
_space_group_IT_number 15
_space_group_name_Hall '-C 2yc'
_space_group_name_H-M_alt 'C 1 2/c 1'
_symmetry_cell_setting monoclinic
_symmetry_space_group_name_H-M 'C 1 2/c 1'
_atom_sites_solution_hydrogens geom
_atom_sites_solution_primary direct
_atom_sites_solution_secondary difmap
_audit_creation_method SHELXL-97
_audit_update_record
;
2016-06-11 deposited with the CCDC.
2016-08-26 downloaded from the CCDC.
;
_cell_angle_alpha 90.00
_cell_angle_beta 95.540(3)
_cell_angle_gamma 90.00
_cell_formula_units_Z 4
_cell_length_a 28.5599(9)
_cell_length_b 4.02280(10)
_cell_length_c 22.5333(7)
_cell_measurement_reflns_used 1595
_cell_measurement_temperature 293(2)
_cell_measurement_theta_max 27.2620
_cell_measurement_theta_min 3.6220
_cell_volume 2576.78(13)
_computing_structure_refinement 'SHELXL-97 (Sheldrick, 1997)'
_computing_structure_solution 'SHELXS-97 (Sheldrick, 1990)'
_diffrn_ambient_temperature 293(2)
_diffrn_measured_fraction_theta_full 0.998
_diffrn_measured_fraction_theta_max 0.998
_diffrn_measurement_device_type 'Xcalibur, Atlas, Gemini'
_diffrn_radiation_monochromator graphite
_diffrn_radiation_source 'fine-focus sealed tube'
_diffrn_radiation_type MoK\a
_diffrn_radiation_wavelength 0.71073
_diffrn_reflns_av_R_equivalents 0.0172
_diffrn_reflns_av_sigmaI/netI 0.0294
_diffrn_reflns_limit_h_max 24
_diffrn_reflns_limit_h_min -34
_diffrn_reflns_limit_k_max 4
_diffrn_reflns_limit_k_min -5
_diffrn_reflns_limit_l_max 28
_diffrn_reflns_limit_l_min -28
_diffrn_reflns_number 3998
_diffrn_reflns_theta_full 26.37
_diffrn_reflns_theta_max 26.37
_diffrn_reflns_theta_min 3.24
_exptl_absorpt_coefficient_mu 11.768
_exptl_absorpt_correction_T_max 0.244
_exptl_absorpt_correction_T_min 0.174
_exptl_absorpt_correction_type multi-scan
_exptl_crystal_colour colourless
_exptl_crystal_density_diffrn 2.365
_exptl_crystal_density_method 'not measured'
_exptl_crystal_description plate
_exptl_crystal_F_000 1712
_exptl_crystal_size_max 0.21
_exptl_crystal_size_mid 0.13
_exptl_crystal_size_min 0.12
_refine_diff_density_max 1.357
_refine_diff_density_min -0.601
_refine_diff_density_rms 0.150
_refine_ls_extinction_method none
_refine_ls_goodness_of_fit_ref 1.042
_refine_ls_hydrogen_treatment mixed
_refine_ls_matrix_type full
_refine_ls_number_parameters 176
_refine_ls_number_reflns 2603
_refine_ls_number_restraints 38
_refine_ls_restrained_S_all 1.047
_refine_ls_R_factor_all 0.0494
_refine_ls_R_factor_gt 0.0384
_refine_ls_shift/su_max 0.001
_refine_ls_shift/su_mean 0.000
_refine_ls_structure_factor_coef Fsqd
_refine_ls_weighting_details 'calc w=1/[\s^2^(Fo^2^)+(0.0544P)^2^+2.3521P] where P=(Fo^2^+2Fc^2^)/3'
_refine_ls_weighting_scheme calc
_refine_ls_wR_factor_gt 0.0945
_refine_ls_wR_factor_ref 0.1049
_reflns_number_gt 2083
_reflns_number_total 2603
_reflns_threshold_expression >2sigma(I)
_cod_data_source_file c6qi00205f2.cif
_cod_data_source_block 1
_cod_original_sg_symbol_H-M C2/c
_cod_database_code 4349502

loop_
_symmetry_equiv_pos_as_xyz
'x, y, z'
'-x, y, -z+1/2'
'x+1/2, y+1/2, z'
'-x+1/2, y+1/2, -z+1/2'
'-x, -y, -z'
'x, -y, z-1/2'
'-x+1/2, -y+1/2, -z'
'x+1/2, -y+1/2, z-1/2'

loop_
_atom_site_label
_atom_site_type_symbol
_atom_site_fract_x
_atom_site_fract_y
_atom_site_fract_z
_atom_site_U_iso_or_equiv
_atom_site_adp_type
_atom_site_occupancy
_atom_site_symmetry_multiplicity
_atom_site_calc_flag
_atom_site_refinement_flags
_atom_site_disorder_assembly
_atom_site_disorder_group
Au1 Au 0.482491(10) 0.26721(7) 0.317696(13) 0.05853(15) Uani 1 1 d . . .
Cl1 Cl 0.55202(7) 0.0144(5) 0.34335(9) 0.0658(5) Uani 1 1 d . . .
S1 S 0.45457(18) 0.6503(16) 0.4348(3) 0.0828(16) Uani 0.570(10) 1 d PDU A 1
S1' S 0.3622(3) 0.886(2) 0.4386(4) 0.0808(19) Uani 0.430(10) 1 d PD A 2
N1 N 0.4189(2) 0.4858(15) 0.2993(3) 0.0590(14) Uani 1 1 d . . .
N2 N 0.3961(2) 0.4751(15) 0.2440(3) 0.0594(14) Uani 1 1 d . . .
H2 H 0.4068 0.3768 0.2143 0.071 Uiso 1 1 calc R . .
C1 C 0.4357(7) 0.798(5) 0.5006(8) 0.074(4) Uani 0.570(10) 1 d PDU A 1
H1 H 0.4539 0.8033 0.5371 0.088 Uiso 0.570(10) 1 calc PR A 1
C2 C 0.3903(7) 0.904(7) 0.4912(10) 0.071(3) Uani 0.570(10) 1 d PDU A 1
H2A H 0.3735 0.9926 0.5208 0.086 Uiso 0.570(10) 1 calc PR A 1
C3 C 0.3714(7) 0.865(4) 0.4305(9) 0.0808(19) Uani 0.570(10) 1 d PDU A 1
H3 H 0.3409 0.9258 0.4167 0.097 Uiso 0.570(10) 1 calc PR A 1
C1' C 0.4018(8) 0.906(8) 0.5022(10) 0.071(3) Uani 0.430(10) 1 d PD A 2
H1' H 0.3949 0.9813 0.5395 0.086 Uiso 0.430(10) 1 calc PR A 2
C2' C 0.4445(12) 0.793(8) 0.4887(14) 0.074(4) Uani 0.430(10) 1 d PD A 2
H2' H 0.4709 0.7821 0.5163 0.088 Uiso 0.430(10) 1 calc PR A 2
C3' C 0.4445(7) 0.694(6) 0.4279(12) 0.0828(16) Uani 0.430(10) 1 d PD A 2
H3' H 0.4712 0.6125 0.4122 0.099 Uiso 0.430(10) 1 calc PR A 2
C4 C 0.4023(2) 0.7292(15) 0.3946(3) 0.0601(19) Uani 1 1 d D . .
C5 C 0.3909(3) 0.6585(19) 0.3329(4) 0.0600(18) Uani 1 1 d . A .
C6 C 0.3510(3) 0.7573(16) 0.2970(4) 0.063(2) Uani 1 1 d . . .
H6 H 0.3263 0.8835 0.3089 0.076 Uiso 1 1 calc R A .
C7 C 0.3547(3) 0.6356(19) 0.2409(4) 0.0600(18) Uani 1 1 d . A .
C8 C 0.3234(3) 0.6575(19) 0.1854(4) 0.0608(18) Uani 1 1 d . . .
C9 C 0.2779(3) 0.7970(17) 0.1863(4) 0.065(2) Uani 1 1 d . A .
H9 H 0.2688 0.8784 0.2221 0.078 Uiso 1 1 calc R . .
C10 C 0.2480(4) 0.815(2) 0.1382(5) 0.081(3) Uani 1 1 d . . .
H10 H 0.2182 0.9046 0.1404 0.098 Uiso 1 1 calc R A .
C11 C 0.2610(3) 0.701(2) 0.0846(4) 0.079(3) Uani 1 1 d . A .
H11 H 0.2400 0.7156 0.0506 0.095 Uiso 1 1 calc R . .
C12 C 0.3046(3) 0.565(2) 0.0810(4) 0.077(2) Uani 1 1 d . . .
H12 H 0.3129 0.4852 0.0448 0.093 Uiso 1 1 calc R A .
C13 C 0.3361(3) 0.547(2) 0.1313(3) 0.067(2) Uani 1 1 d . A .
H13 H 0.3660 0.4603 0.1287 0.080 Uiso 1 1 calc R . .

loop_
_atom_site_aniso_label
_atom_site_aniso_U_11
_atom_site_aniso_U_22
_atom_site_aniso_U_33
_atom_site_aniso_U_23
_atom_site_aniso_U_13
_atom_site_aniso_U_12
Au1 0.0546(2) 0.0638(2) 0.0581(2) 0.00048(13) 0.01040(14) -0.00148(13)
Cl1 0.0640(11) 0.0672(11) 0.0674(11) 0.0040(9) 0.0123(9) 0.0049(9)
S1 0.076(3) 0.107(3) 0.064(2) -0.006(2) 0.0031(19) 0.013(2)
S1' 0.069(4) 0.103(3) 0.071(3) -0.010(3) 0.014(2) 0.009(3)
N1 0.057(3) 0.059(3) 0.062(4) 0.004(3) 0.011(3) 0.001(3)
N2 0.065(4) 0.064(4) 0.051(3) 0.001(3) 0.009(3) -0.001(3)
C1 0.077(8) 0.094(6) 0.050(7) -0.002(6) 0.010(6) -0.002(6)
C2 0.072(8) 0.084(5) 0.059(7) -0.008(5) 0.012(6) -0.003(6)
C3 0.069(4) 0.103(3) 0.071(3) -0.010(3) 0.014(2) 0.009(3)
C1' 0.072(8) 0.084(5) 0.059(7) -0.008(5) 0.012(6) -0.003(6)
C2' 0.077(8) 0.094(6) 0.050(7) -0.002(6) 0.010(6) -0.002(6)
C3' 0.076(3) 0.107(3) 0.064(2) -0.006(2) 0.0031(19) 0.013(2)
C4 0.062(5) 0.059(4) 0.061(5) 0.003(3) 0.014(4) -0.002(3)
C5 0.064(5) 0.056(4) 0.061(5) 0.001(3) 0.014(4) -0.005(4)
C6 0.054(4) 0.065(5) 0.072(5) 0.001(4) 0.018(4) -0.001(3)
C7 0.057(4) 0.056(4) 0.069(5) 0.008(4) 0.012(4) -0.003(4)
C8 0.066(5) 0.058(4) 0.059(4) 0.006(4) 0.012(4) -0.009(4)
C9 0.059(5) 0.059(4) 0.079(6) 0.002(4) 0.022(4) 0.000(3)
C10 0.069(6) 0.090(6) 0.087(7) 0.008(5) 0.016(5) 0.008(5)
C11 0.062(5) 0.106(7) 0.069(6) 0.018(5) -0.001(4) 0.000(5)
C12 0.071(5) 0.096(6) 0.066(5) 0.003(5) 0.014(4) 0.005(5)
C13 0.056(4) 0.082(5) 0.064(5) 0.006(4) 0.010(4) 0.006(4)

loop_
_atom_type_symbol
_atom_type_description
_atom_type_scat_dispersion_real
_atom_type_scat_dispersion_imag
_atom_type_scat_source
C C 0.0033 0.0016 'International Tables Vol C Tables 4.2.6.8 and 6.1.1.4'
H H 0.0000 0.0000 'International Tables Vol C Tables 4.2.6.8 and 6.1.1.4'
N N 0.0061 0.0033 'International Tables Vol C Tables 4.2.6.8 and 6.1.1.4'
S S 0.1246 0.1234 'International Tables Vol C Tables 4.2.6.8 and 6.1.1.4'
Cl Cl 0.1484 0.1585 'International Tables Vol C Tables 4.2.6.8 and 6.1.1.4'
Au Au -2.0133 8.8022 'International Tables Vol C Tables 4.2.6.8 and 6.1.1.4'

loop_
_geom_angle_atom_site_label_1
_geom_angle_atom_site_label_2
_geom_angle_atom_site_label_3
_geom_angle
_geom_angle_site_symmetry_3
N1 Au1 Cl1 176.68(17) .
N1 Au1 Au1 99.00(17) 2_655
Cl1 Au1 Au1 84.21(5) 2_655
C4 S1 C1 93.6(9) .
C4 S1' C1' 94.5(13) .
C5 N1 N2 106.1(6) .
C5 N1 Au1 132.7(6) .
N2 N1 Au1 121.2(5) .
C7 N2 N1 112.1(6) .
C7 N2 H2 123.9 .
N1 N2 H2 123.9 .
C2 C1 S1 110.2(18) .
C2 C1 H1 124.9 .
S1 C1 H1 124.9 .
C1 C2 C3 112(2) .
C1 C2 H2A 123.9 .
C3 C2 H2A 123.9 .
C4 C3 C2 114(2) .
C4 C3 H3 123.0 .
C2 C3 H3 123.0 .
C2' C1' S1' 109(2) .
C2' C1' H1' 125.5 .
S1' C1' H1' 125.5 .
C1' C2' C3' 113(3) .
C1' C2' H2' 123.5 .
C3' C2' H2' 123.5 .
C4 C3' C2' 115(3) .
C4 C3' H3' 122.7 .
C2' C3' H3' 122.7 .
C3' C4 C3 107.6(17) .
C3' C4 C5 128.5(15) .
C3 C4 C5 123.9(12) .
C3' C4 S1 4.9(12) .
C3 C4 S1 110.0(12) .
C5 C4 S1 126.1(6) .
C3' C4 S1' 109.0(16) .
C3 C4 S1' 2.3(11) .
C5 C4 S1' 122.6(6) .
S1 C4 S1' 111.3(5) .
N1 C5 C6 108.4(7) .
N1 C5 C4 124.1(7) .
C6 C5 C4 127.5(7) .
C7 C6 C5 107.7(7) .
C7 C6 H6 126.1 .
C5 C6 H6 126.1 .
N2 C7 C6 105.6(7) .
N2 C7 C8 122.3(7) .
C6 C7 C8 132.1(8) .
C13 C8 C9 117.4(8) .
C13 C8 C7 122.9(8) .
C9 C8 C7 119.7(8) .
C10 C9 C8 122.1(9) .
C10 C9 H9 118.9 .
C8 C9 H9 118.9 .
C9 C10 C11 119.8(9) .
C9 C10 H10 120.1 .
C11 C10 H10 120.1 .
C12 C11 C10 120.6(9) .
C12 C11 H11 119.7 .
C10 C11 H11 119.7 .
C11 C12 C13 119.8(9) .
C11 C12 H12 120.1 .
C13 C12 H12 120.1 .
C8 C13 C12 120.2(8) .
C8 C13 H13 119.9 .
C12 C13 H13 119.9 .

loop_
_geom_bond_atom_site_label_1
_geom_bond_atom_site_label_2
_geom_bond_distance
_geom_bond_site_symmetry_2
Au1 N1 2.025(6) .
Au1 Cl1 2.2561(19) .
Au1 Au1 3.3010(6) 2_655
S1 C4 1.700(7) .
S1 C1 1.730(9) .
S1' C4 1.706(7) .
S1' C1' 1.739(10) .
N1 C5 1.347(9) .
N1 N2 1.348(8) .
N2 C7 1.343(9) .
N2 H2 0.8600 .
C1 C2 1.362(10) .
C1 H1 0.9300 .
C2 C3 1.430(10) .
C2 H2A 0.9300 .
C3 C4 1.366(10) .
C3 H3 0.9300 .
C1' C2' 1.363(10) .
C1' H1' 0.9300 .
C2' C3' 1.428(10) .
C2' H2' 0.9300 .
C3' C4 1.365(10) .
C3' H3' 0.9300 .
C4 C5 1.424(10) .
C5 C6 1.390(12) .
C6 C7 1.368(12) .
C6 H6 0.9300 .
C7 C8 1.469(11) .
C8 C13 1.379(11) .
C8 C9 1.418(11) .
C9 C10 1.315(14) .
C9 H9 0.9300 .
C10 C11 1.376(14) .
C10 H10 0.9300 .
C11 C12 1.368(12) .
C11 H11 0.9300 .
C12 C13 1.379(11) .
C12 H12 0.9300 .
C13 H13 0.9300 .

loop_
_geom_hbond_atom_site_label_D
_geom_hbond_atom_site_label_H
_geom_hbond_atom_site_label_A
_geom_hbond_distance_DH
_geom_hbond_distance_HA
_geom_hbond_distance_DA
_geom_hbond_angle_DHA
_geom_hbond_site_symmetry_A
N2 H2 Cl1 0.86 2.34 3.174(6) 162.5 2_655

loop_
_geom_torsion_atom_site_label_1
_geom_torsion_atom_site_label_2
_geom_torsion_atom_site_label_3
_geom_torsion_atom_site_label_4
_geom_torsion
_geom_torsion_site_symmetry_1
Cl1 Au1 N1 C5 39(4) .
Au1 Au1 N1 C5 -156.1(6) 2_655
Cl1 Au1 N1 N2 -141(3) .
Au1 Au1 N1 N2 23.9(5) 2_655
C5 N1 N2 C7 0.3(8) .
Au1 N1 N2 C7 -179.7(5) .
C4 S1 C1 C2 -0.06(16) .
S1 C1 C2 C3 0.0(2) .
C1 C2 C3 C4 0.1(4) .
C4 S1' C1' C2' 0.01(16) .
S1' C1' C2' C3' 0.0(2) .
C1' C2' C3' C4 -0.1(4) .
C2' C3' C4 C3 2.0(11) .
C2' C3' C4 C5 179.0(12) .
C2' C3' C4 S1 -119(17) .
C2' C3' C4 S1' 0.1(5) .
C2 C3 C4 C3' -4.6(12) .
C2 C3 C4 C5 178.2(9) .
C2 C3 C4 S1 -0.1(5) .
C2 C3 C4 S1' 123(32) .
C1 S1 C4 C3' 61(17) .
C1 S1 C4 C3 0.1(3) .
C1 S1 C4 C5 -178.2(9) .
C1 S1 C4 S1' -1.9(9) .
C1' S1' C4 C3' -0.1(3) .
C1' S1' C4 C3 -53(32) .
C1' S1' C4 C5 -179.0(11) .
C1' S1' C4 S1 4.5(10) .
N2 N1 C5 C6 -1.0(8) .
Au1 N1 C5 C6 179.0(5) .
N2 N1 C5 C4 -179.5(7) .
Au1 N1 C5 C4 0.5(11) .
C3' C4 C5 N1 12.6(14) .
C3 C4 C5 N1 -170.9(9) .
S1 C4 C5 N1 7.2(11) .
S1' C4 C5 N1 -168.7(7) .
C3' C4 C5 C6 -165.6(12) .
C3 C4 C5 C6 10.9(12) .
S1 C4 C5 C6 -171.0(7) .
S1' C4 C5 C6 13.1(12) .
N1 C5 C6 C7 1.3(9) .
C4 C5 C6 C7 179.7(7) .
N1 N2 C7 C6 0.5(8) .
N1 N2 C7 C8 -179.8(7) .
C5 C6 C7 N2 -1.0(8) .
C5 C6 C7 C8 179.3(8) .
N2 C7 C8 C13 -7.1(12) .
C6 C7 C8 C13 172.5(8) .
N2 C7 C8 C9 172.8(6) .
C6 C7 C8 C9 -7.5(13) .
C13 C8 C9 C10 1.7(12) .
C7 C8 C9 C10 -178.3(8) .
C8 C9 C10 C11 -1.0(14) .
C9 C10 C11 C12 0.7(14) .
C10 C11 C12 C13 -1.0(14) .
C9 C8 C13 C12 -1.9(12) .
C7 C8 C13 C12 178.0(8) .
C11 C12 C13 C8 1.7(14) .
